data_4516895
loop_
_publ_author_name
'Kumar, Anuj'
'Naaz, Afsana'
'Prakasham, A. P.'
'Gangwar, Manoj Kumar'
'Butcher, Raymond J.'
'Panda, Dulal'
'Ghosh, Prasenjit'

_publ_section_title
;
 Potent Anticancer Activity with High Selectivity of a Chiral Palladium
 N-Heterocyclic Carbene Complex.
;
_journal_issue 8
_journal_name_full 'ACS omega'
_journal_page_first 4632
_journal_page_last 4646
_journal_paper_doi 10.1021/acsomega.7b00688
_journal_volume 2
_journal_year 2017
_chemical_absolute_configuration ad
_chemical_formula_moiety 'C30 H50 Br2 N6 Pd'
_chemical_formula_sum 'C30 H50 Br2 N6 Pd'
_chemical_formula_weight 760.98
_space_group_IT_number 1
_space_group_name_Hall 'P 1'
_space_group_name_H-M_alt 'P 1'
_symmetry_cell_setting triclinic
_symmetry_space_group_name_H-M 'P 1'
_atom_sites_solution_hydrogens geom
_atom_sites_solution_primary direct
_atom_sites_solution_secondary difmap
_audit_creation_method SHELXL-97
_cell_angle_alpha 101.44(3)
_cell_angle_beta 95.42(3)
_cell_angle_gamma 90.11(3)
_cell_formula_units_Z 1
_cell_length_a 7.7060(15)
_cell_length_b 7.8581(16)
_cell_length_c 14.256(3)
_cell_measurement_reflns_used 3925
_cell_measurement_temperature 150(2)
_cell_measurement_theta_max 32.4597
_cell_measurement_theta_min 3.2633
_cell_volume 842.1(3)
_computing_cell_refinement
;
CrysAlisPro, Agilent Technologies,
Version 1.171.35.11 (release 16-05-2011 CrysAlis171 .NET)
(compiled May 16 2011,17:55:39)
;
_computing_data_collection
;
CrysAlisPro, Agilent Technologies,
Version 1.171.35.11 (release 16-05-2011 CrysAlis171 .NET)
(compiled May 16 2011,17:55:39)
;
_computing_data_reduction
;
CrysAlisPro, Agilent Technologies,
Version 1.171.35.11 (release 16-05-2011 CrysAlis171 .NET)
(compiled May 16 2011,17:55:39)
;
_computing_molecular_graphics 'SHELXTL (Sheldrick, 2008)'
_computing_publication_material 'SHELXTL (Sheldrick, 2008)'
_computing_structure_refinement 'SHELXL-97 (Sheldrick, 2008)'
_computing_structure_solution 'SHELXS-97 (Sheldrick, 2008)'
_diffrn_ambient_temperature 150(2)
_diffrn_detector_area_resol_mean 16.0309
_diffrn_measured_fraction_theta_full 0.998
_diffrn_measured_fraction_theta_max 0.883
_diffrn_measurement_device_type 'SuperNova, Dual, Cu at zero, Eos'
_diffrn_measurement_method '\w scans'
_diffrn_radiation_monochromator graphite
_diffrn_radiation_source 'SuperNova (Mo) X-ray Source'
_diffrn_radiation_type MoK\a
_diffrn_radiation_wavelength 0.71073
_diffrn_reflns_av_R_equivalents 0.0212
_diffrn_reflns_av_sigmaI/netI 0.0643
_diffrn_reflns_limit_h_max 11
_diffrn_reflns_limit_h_min -11
_diffrn_reflns_limit_k_max 11
_diffrn_reflns_limit_k_min -10
_diffrn_reflns_limit_l_max 20
_diffrn_reflns_limit_l_min -21
_diffrn_reflns_number 8841
_diffrn_reflns_theta_full 25.50
_diffrn_reflns_theta_max 32.54
_diffrn_reflns_theta_min 3.27
_exptl_absorpt_coefficient_mu 2.951
_exptl_absorpt_correction_T_max 1.00000
_exptl_absorpt_correction_T_min 0.28494
_exptl_absorpt_correction_type multi-scan
_exptl_absorpt_process_details
;
CrysAlisPro, Agilent Technologies,
Version 1.171.35.11 (release 16-05-2011 CrysAlis171 .NET)
(compiled May 16 2011,17:55:39)
Empirical absorption correction using spherical harmonics,
 implemented in SCALE3 ABSPACK scaling algorithm.
;
_exptl_crystal_colour yellow-orange
_exptl_crystal_density_diffrn 1.501
_exptl_crystal_density_method 'not measured'
_exptl_crystal_description prism
_exptl_crystal_F_000 388
_exptl_crystal_size_max 0.35
_exptl_crystal_size_mid 0.25
_exptl_crystal_size_min 0.15
_refine_diff_density_max 0.980
_refine_diff_density_min -1.484
_refine_diff_density_rms 0.104
_refine_ls_abs_structure_details 'Flack H D (1983), Acta Cryst. A39, 876-881'
_refine_ls_abs_structure_Flack 0.009(6)
_refine_ls_extinction_method none
_refine_ls_goodness_of_fit_ref 0.929
_refine_ls_hydrogen_treatment constr
_refine_ls_matrix_type full
_refine_ls_number_parameters 358
_refine_ls_number_reflns 7372
_refine_ls_number_restraints 3
_refine_ls_restrained_S_all 0.929
_refine_ls_R_factor_all 0.0491
_refine_ls_R_factor_gt 0.0373
_refine_ls_shift/su_max 0.001
_refine_ls_shift/su_mean 0.000
_refine_ls_structure_factor_coef Fsqd
_refine_ls_weighting_details 'calc w=1/[\s^2^(Fo^2^)+(0.0211P)^2^] where P=(Fo^2^+2Fc^2^)/3'
_refine_ls_weighting_scheme calc
_refine_ls_wR_factor_gt 0.0670
_refine_ls_wR_factor_ref 0.0730
_reflns_number_gt 6152
_reflns_number_total 7372
_reflns_threshold_expression >2sigma(I)
_cod_data_source_file ao7b00688_si_002.cif
_cod_data_source_block 1S2S5R-2b_PG-AK-4-197
_cod_database_code 4516895

loop_
_symmetry_equiv_pos_as_xyz
'x, y, z'

loop_
_atom_site_label
_atom_site_type_symbol
_atom_site_fract_x
_atom_site_fract_y
_atom_site_fract_z
_atom_site_U_iso_or_equiv
_atom_site_adp_type
_atom_site_occupancy
_atom_site_symmetry_multiplicity
_atom_site_calc_flag
_atom_site_refinement_flags
Pd Pd 0.31323(5) 0.96642(6) 0.92923(3) 0.02057(7) Uani 1 1 d .
Br1 Br 0.44535(4) 0.68161(5) 0.88787(3) 0.02683(13) Uani 1 1 d .
Br2 Br 0.16558(5) 1.23855(5) 0.97747(3) 0.03147(15) Uani 1 1 d .
N1A N -0.0393(5) 0.8067(6) 0.8503(3) 0.0289(10) Uani 1 1 d .
N2A N 0.0866(5) 0.8765(5) 0.7372(3) 0.0250(9) Uani 1 1 d .
N3A N -0.0699(5) 0.7992(6) 0.6940(3) 0.0316(10) Uani 1 1 d .
N1B N 0.6450(5) 1.1723(6) 1.0236(3) 0.0235(9) Uani 1 1 d .
N2B N 0.5729(5) 0.9952(5) 1.1075(3) 0.0228(8) Uani 1 1 d .
N3B N 0.7266(5) 1.0732(6) 1.1544(3) 0.0260(9) Uani 1 1 d .
C1A C 0.1106(6) 0.8810(7) 0.8319(4) 0.0217(11) Uani 1 1 d .
C2A C -0.1431(7) 0.7598(8) 0.7652(4) 0.0284(13) Uani 1 1 d .
H2AA H -0.2548 0.7053 0.7593 0.034 Uiso 1 1 calc R
C3A C -0.0857(6) 0.7961(7) 0.9482(4) 0.0356(12) Uani 1 1 d .
H3AA H -0.0653 0.9114 0.9910 0.043 Uiso 1 1 calc R
H3AB H -0.2115 0.7667 0.9444 0.043 Uiso 1 1 calc R
C4A C 0.0135(6) 0.6680(7) 0.9901(4) 0.0343(12) Uani 1 1 d .
H4AA H 0.0502 0.5680 0.9481 0.041 Uiso 1 1 calc R
C5A C 0.0548(7) 0.6827(9) 1.0817(4) 0.0356(14) Uani 1 1 d .
H5AA H 0.0198 0.7813 1.1254 0.043 Uiso 1 1 calc R
H5AB H 0.1200 0.5948 1.1052 0.043 Uiso 1 1 calc R
C6A C 0.2138(6) 0.9442(7) 0.6805(3) 0.0298(11) Uani 1 1 d .
H6AA H 0.2805 1.0414 0.7255 0.036 Uiso 1 1 calc R
C7A C 0.1300(6) 1.0202(7) 0.5972(3) 0.0346(12) Uani 1 1 d .
H7AA H 0.2263 1.0842 0.5758 0.042 Uiso 1 1 calc R
C8A C 0.0682(7) 0.8771(8) 0.5100(4) 0.0358(14) Uani 1 1 d .
H8AA H -0.0354 0.8166 0.5250 0.043 Uiso 1 1 calc R
H8AB H 0.0322 0.9318 0.4545 0.043 Uiso 1 1 calc R
C9A C 0.2058(7) 0.7449(8) 0.4819(3) 0.0411(14) Uani 1 1 d .
H9AA H 0.3036 0.8022 0.4590 0.049 Uiso 1 1 calc R
H9AB H 0.1555 0.6531 0.4282 0.049 Uiso 1 1 calc R
C10A C 0.2754(7) 0.6618(8) 0.5662(4) 0.0389(13) Uani 1 1 d .
H10A H 0.1757 0.6025 0.5876 0.047 Uiso 1 1 calc R
C11A C 0.3472(7) 0.8036(9) 0.6484(4) 0.0349(15) Uani 1 1 d .
H11A H 0.4494 0.8594 0.6288 0.042 Uiso 1 1 calc R
H11B H 0.3880 0.7507 0.7038 0.042 Uiso 1 1 calc R
C12A C -0.0080(7) 1.1582(8) 0.6264(4) 0.0407(13) Uani 1 1 d .
H12A H -0.1077 1.0987 0.6478 0.049 Uiso 1 1 calc R
C13A C 0.0625(9) 1.2998(9) 0.7095(4) 0.0571(19) Uani 1 1 d .
H13A H -0.0292 1.3834 0.7265 0.086 Uiso 1 1 calc R
H13B H 0.1616 1.3593 0.6907 0.086 Uiso 1 1 calc R
H13C H 0.1006 1.2483 0.7650 0.086 Uiso 1 1 calc R
C14A C -0.0793(8) 1.2408(9) 0.5425(4) 0.0548(17) Uani 1 1 d .
H14A H -0.1564 1.3358 0.5658 0.082 Uiso 1 1 calc R
H14B H -0.1450 1.1531 0.4935 0.082 Uiso 1 1 calc R
H14C H 0.0178 1.2865 0.5145 0.082 Uiso 1 1 calc R
C15A C 0.4144(8) 0.5274(9) 0.5393(4) 0.0570(17) Uani 1 1 d .
H15A H 0.4424 0.4667 0.5924 0.085 Uiso 1 1 calc R
H15B H 0.5197 0.5859 0.5267 0.085 Uiso 1 1 calc R
H15C H 0.3704 0.4434 0.4814 0.085 Uiso 1 1 calc R
C1B C 0.5199(6) 1.0505(7) 1.0265(3) 0.0197(11) Uani 1 1 d .
C2B C 0.7663(6) 1.1790(7) 1.1002(4) 0.0250(12) Uani 1 1 d .
H2BA H 0.8676 1.2522 1.1123 0.030 Uiso 1 1 calc R
C3B C 0.6464(6) 1.2866(6) 0.9534(3) 0.0255(9) Uani 1 1 d .
H3BA H 0.7378 1.3778 0.9768 0.031 Uiso 1 1 calc R
H3BB H 0.5328 1.3448 0.9501 0.031 Uiso 1 1 calc R
C4B C 0.6785(6) 1.1957(7) 0.8544(3) 0.0297(11) Uani 1 1 d .
H4BA H 0.7696 1.1142 0.8473 0.036 Uiso 1 1 calc R
C5B C 0.5869(7) 1.2235(9) 0.7770(4) 0.0382(15) Uani 1 1 d .
H5BA H 0.4952 1.3045 0.7824 0.046 Uiso 1 1 calc R
H5BB H 0.6120 1.1627 0.7154 0.046 Uiso 1 1 calc R
C6B C 0.4748(6) 0.8708(6) 1.1496(3) 0.0238(9) Uani 1 1 d .
H6BA H 0.3768 0.8219 1.1006 0.029 Uiso 1 1 calc R
C7B C 0.3918(6) 0.9592(6) 1.2407(3) 0.0250(10) Uani 1 1 d .
H7BA H 0.3101 0.8686 1.2528 0.030 Uiso 1 1 calc R
C8B C 0.5225(7) 0.9938(7) 1.3304(4) 0.0299(12) Uani 1 1 d .
H8BA H 0.6097 1.0823 1.3238 0.036 Uiso 1 1 calc R
H8BB H 0.4605 1.0406 1.3874 0.036 Uiso 1 1 calc R
C9B C 0.6149(6) 0.8302(7) 1.3453(3) 0.0313(11) Uani 1 1 d .
H9BA H 0.5282 0.7442 1.3555 0.038 Uiso 1 1 calc R
H9BB H 0.6981 0.8576 1.4038 0.038 Uiso 1 1 calc R
C10B C 0.7133(6) 0.7512(7) 1.2595(3) 0.0296(11) Uani 1 1 d .
H10B H 0.8042 0.8375 1.2524 0.036 Uiso 1 1 calc R
C11B C 0.5877(6) 0.7171(7) 1.1672(4) 0.0279(11) Uani 1 1 d .
H11C H 0.5094 0.6181 1.1692 0.034 Uiso 1 1 calc R
H11D H 0.6568 0.6817 1.1117 0.034 Uiso 1 1 calc R
C12B C 0.2731(7) 1.1121(8) 1.2270(4) 0.0274(12) Uani 1 1 d .
H12B H 0.2125 1.0836 1.1604 0.033 Uiso 1 1 calc R
C13B C 0.3670(6) 1.2882(7) 1.2389(4) 0.0342(11) Uani 1 1 d .
H13D H 0.4523 1.2807 1.1915 0.051 Uiso 1 1 calc R
H13E H 0.4270 1.3197 1.3038 0.051 Uiso 1 1 calc R
H13F H 0.2817 1.3768 1.2290 0.051 Uiso 1 1 calc R
C14B C 0.1324(6) 1.1332(7) 1.2983(3) 0.0358(12) Uani 1 1 d .
H14D H 0.0536 1.2258 1.2861 0.054 Uiso 1 1 calc R
H14E H 0.1883 1.1632 1.3642 0.054 Uiso 1 1 calc R
H14F H 0.0658 1.0239 1.2898 0.054 Uiso 1 1 calc R
C15B C 0.8048(6) 0.5856(7) 1.2749(4) 0.0367(12) Uani 1 1 d .
H15D H 0.8828 0.6105 1.3346 0.055 Uiso 1 1 calc R
H15E H 0.8728 0.5425 1.2207 0.055 Uiso 1 1 calc R
H15F H 0.7176 0.4973 1.2793 0.055 Uiso 1 1 calc R

loop_
_atom_site_aniso_label
_atom_site_aniso_U_11
_atom_site_aniso_U_22
_atom_site_aniso_U_33
_atom_site_aniso_U_23
_atom_site_aniso_U_13
_atom_site_aniso_U_12
Pd 0.01829(13) 0.02140(16) 0.02385(14) 0.00756(11) 0.00489(10) 0.00313(10)
Br1 0.0257(3) 0.0235(3) 0.0324(3) 0.0071(2) 0.0048(2) 0.0056(2)
Br2 0.0317(3) 0.0268(4) 0.0384(3) 0.0097(3) 0.0092(2) 0.0106(2)
N1A 0.023(2) 0.039(3) 0.029(2) 0.015(2) 0.0068(17) -0.0011(18)
N2A 0.0212(19) 0.027(2) 0.027(2) 0.0070(17) 0.0038(15) -0.0038(16)
N3A 0.020(2) 0.041(3) 0.034(2) 0.006(2) 0.0063(17) -0.0077(18)
N1B 0.0229(19) 0.023(2) 0.026(2) 0.0071(17) 0.0087(16) -0.0013(15)
N2B 0.0177(18) 0.026(2) 0.026(2) 0.0070(17) 0.0054(15) -0.0034(15)
N3B 0.0193(19) 0.032(3) 0.026(2) 0.0037(18) 0.0013(15) -0.0086(16)
C1A 0.020(2) 0.021(3) 0.028(3) 0.012(2) 0.010(2) 0.005(2)
C2A 0.020(3) 0.033(4) 0.034(3) 0.010(3) 0.005(2) -0.005(2)
C3A 0.029(2) 0.038(3) 0.041(3) 0.008(2) 0.013(2) 0.001(2)
C4A 0.032(3) 0.030(3) 0.045(3) 0.013(2) 0.013(2) -0.007(2)
C5A 0.033(3) 0.043(4) 0.033(3) 0.015(3) 0.001(2) -0.006(3)
C6A 0.027(2) 0.039(3) 0.024(2) 0.006(2) 0.0078(19) -0.010(2)
C7A 0.030(3) 0.047(3) 0.031(3) 0.013(2) 0.010(2) -0.006(2)
C8A 0.031(3) 0.053(4) 0.027(3) 0.017(3) -0.001(2) -0.004(3)
C9A 0.041(3) 0.058(4) 0.022(2) 0.003(3) 0.004(2) 0.001(3)
C10A 0.029(3) 0.054(4) 0.036(3) 0.010(3) 0.010(2) 0.001(2)
C11A 0.023(3) 0.057(4) 0.030(3) 0.018(3) 0.008(2) 0.001(3)
C12A 0.042(3) 0.040(4) 0.045(3) 0.017(3) 0.016(3) 0.004(3)
C13A 0.086(5) 0.041(4) 0.049(4) 0.018(3) 0.015(4) 0.019(4)
C14A 0.057(4) 0.053(5) 0.055(4) 0.017(3) -0.005(3) 0.003(3)
C15A 0.061(4) 0.056(5) 0.057(4) 0.010(3) 0.022(3) 0.021(3)
C1B 0.020(2) 0.019(3) 0.020(2) 0.001(2) 0.0067(19) -0.001(2)
C2B 0.020(2) 0.024(3) 0.030(3) 0.002(2) 0.003(2) -0.001(2)
C3B 0.029(2) 0.017(2) 0.035(2) 0.0116(19) 0.0109(19) -0.0015(17)
C4B 0.027(2) 0.033(3) 0.031(3) 0.007(2) 0.011(2) 0.008(2)
C5B 0.036(3) 0.039(4) 0.040(3) 0.006(3) 0.011(3) -0.009(3)
C6B 0.022(2) 0.024(3) 0.026(2) 0.0050(18) 0.0027(17) -0.0075(17)
C7B 0.021(2) 0.030(3) 0.024(2) 0.0059(19) 0.0035(18) -0.0077(19)
C8B 0.028(3) 0.040(3) 0.022(2) 0.005(2) 0.006(2) -0.004(2)
C9B 0.029(2) 0.042(3) 0.024(2) 0.009(2) 0.0003(19) -0.002(2)
C10B 0.024(2) 0.029(3) 0.038(3) 0.011(2) 0.004(2) -0.002(2)
C11B 0.027(2) 0.029(3) 0.031(3) 0.009(2) 0.008(2) -0.004(2)
C12B 0.025(3) 0.031(3) 0.026(2) 0.004(2) 0.005(2) -0.004(2)
C13B 0.035(3) 0.032(3) 0.038(3) 0.008(2) 0.013(2) 0.002(2)
C14B 0.028(2) 0.046(3) 0.035(3) 0.007(2) 0.011(2) 0.000(2)
C15B 0.034(3) 0.034(3) 0.043(3) 0.013(2) 0.001(2) -0.001(2)

loop_
_atom_type_symbol
_atom_type_description
_atom_type_scat_dispersion_real
_atom_type_scat_dispersion_imag
_atom_type_scat_source
C C 0.0033 0.0016 'International Tables Vol C Tables 4.2.6.8 and 6.1.1.4'
H H 0.0000 0.0000 'International Tables Vol C Tables 4.2.6.8 and 6.1.1.4'
N N 0.0061 0.0033 'International Tables Vol C Tables 4.2.6.8 and 6.1.1.4'
Br Br -0.2901 2.4595 'International Tables Vol C Tables 4.2.6.8 and 6.1.1.4'
Pd Pd -0.9988 1.0072 'International Tables Vol C Tables 4.2.6.8 and 6.1.1.4'

loop_
_geom_angle_atom_site_label_1
_geom_angle_atom_site_label_2
_geom_angle_atom_site_label_3
_geom_angle
C1A Pd C1B 179.2(2)
C1A Pd Br2 89.72(15)
C1B Pd Br2 90.98(15)
C1A Pd Br1 89.09(15)
C1B Pd Br1 90.24(15)
Br2 Pd Br1 175.32(2)
C1A N1A C2A 108.2(4)
C1A N1A C3A 124.6(4)
C2A N1A C3A 126.9(4)
C1A N2A N3A 113.8(4)
C1A N2A C6A 124.8(4)
N3A N2A C6A 121.4(4)
C2A N3A N2A 103.2(4)
C2B N1B C1B 108.9(4)
C2B N1B C3B 124.4(4)
C1B N1B C3B 126.6(4)
C1B N2B N3B 113.9(4)
C1B N2B C6B 125.1(4)
N3B N2B C6B 120.9(4)
C2B N3B N2B 103.0(4)
N2A C1A N1A 103.2(4)
N2A C1A Pd 131.3(3)
N1A C1A Pd 125.5(3)
N3A C2A N1A 111.6(4)
N3A C2A H2AA 124.2
N1A C2A H2AA 124.2
C4A C3A N1A 113.1(4)
C4A C3A H3AA 109.0
N1A C3A H3AA 109.0
C4A C3A H3AB 109.0
N1A C3A H3AB 109.0
H3AA C3A H3AB 107.8
C5A C4A C3A 123.6(6)
C5A C4A H4AA 118.2
C3A C4A H4AA 118.2
C4A C5A H5AA 120.0
C4A C5A H5AB 120.0
H5AA C5A H5AB 120.0
N2A C6A C7A 114.1(4)
N2A C6A C11A 110.0(4)
C7A C6A C11A 112.6(4)
N2A C6A H6AA 106.6
C7A C6A H6AA 106.6
C11A C6A H6AA 106.6
C6A C7A C8A 111.6(5)
C6A C7A C12A 113.9(4)
C8A C7A C12A 114.3(4)
C6A C7A H7AA 105.3
C8A C7A H7AA 105.3
C12A C7A H7AA 105.3
C9A C8A C7A 113.4(4)
C9A C8A H8AA 108.9
C7A C8A H8AA 108.9
C9A C8A H8AB 108.9
C7A C8A H8AB 108.9
H8AA C8A H8AB 107.7
C8A C9A C10A 111.9(4)
C8A C9A H9AA 109.2
C10A C9A H9AA 109.2
C8A C9A H9AB 109.2
C10A C9A H9AB 109.2
H9AA C9A H9AB 107.9
C11A C10A C15A 110.4(5)
C11A C10A C9A 108.7(5)
C15A C10A C9A 112.8(4)
C11A C10A H10A 108.3
C15A C10A H10A 108.3
C9A C10A H10A 108.3
C10A C11A C6A 113.6(4)
C10A C11A H11A 108.8
C6A C11A H11A 108.8
C10A C11A H11B 108.8
C6A C11A H11B 108.8
H11A C11A H11B 107.7
C13A C12A C14A 109.1(5)
C13A C12A C7A 111.9(5)
C14A C12A C7A 112.3(4)
C13A C12A H12A 107.8
C14A C12A H12A 107.8
C7A C12A H12A 107.8
C12A C13A H13A 109.5
C12A C13A H13B 109.5
H13A C13A H13B 109.5
C12A C13A H13C 109.5
H13A C13A H13C 109.5
H13B C13A H13C 109.5
C12A C14A H14A 109.5
C12A C14A H14B 109.5
H14A C14A H14B 109.5
C12A C14A H14C 109.5
H14A C14A H14C 109.5
H14B C14A H14C 109.5
C10A C15A H15A 109.5
C10A C15A H15B 109.5
H15A C15A H15B 109.5
C10A C15A H15C 109.5
H15A C15A H15C 109.5
H15B C15A H15C 109.5
N2B C1B N1B 102.5(4)
N2B C1B Pd 128.8(4)
N1B C1B Pd 128.6(4)
N3B C2B N1B 111.6(4)
N3B C2B H2BA 124.2
N1B C2B H2BA 124.2
N1B C3B C4B 114.4(4)
N1B C3B H3BA 108.7
C4B C3B H3BA 108.7
N1B C3B H3BB 108.7
C4B C3B H3BB 108.7
H3BA C3B H3BB 107.6
C5B C4B C3B 122.9(5)
C5B C4B H4BA 118.5
C3B C4B H4BA 118.5
C4B C5B H5BA 120.0
C4B C5B H5BB 120.0
H5BA C5B H5BB 120.0
N2B C6B C11B 111.5(4)
N2B C6B C7B 112.6(4)
C11B C6B C7B 112.0(4)
N2B C6B H6BA 106.8
C11B C6B H6BA 106.8
C7B C6B H6BA 106.8
C8B C7B C6B 112.7(4)
C8B C7B C12B 115.4(4)
C6B C7B C12B 114.4(4)
C8B C7B H7BA 104.2
C6B C7B H7BA 104.2
C12B C7B H7BA 104.2
C9B C8B C7B 111.5(4)
C9B C8B H8BA 109.3
C7B C8B H8BA 109.3
C9B C8B H8BB 109.3
C7B C8B H8BB 109.3
H8BA C8B H8BB 108.0
C8B C9B C10B 111.9(4)
C8B C9B H9BA 109.2
C10B C9B H9BA 109.2
C8B C9B H9BB 109.2
C10B C9B H9BB 109.2
H9BA C9B H9BB 107.9
C15B C10B C9B 111.5(4)
C15B C10B C11B 111.2(4)
C9B C10B C11B 109.8(4)
C15B C10B H10B 108.1
C9B C10B H10B 108.1
C11B C10B H10B 108.1
C10B C11B C6B 115.7(4)
C10B C11B H11C 108.4
C6B C11B H11C 108.4
C10B C11B H11D 108.4
C6B C11B H11D 108.4
H11C C11B H11D 107.4
C13B C12B C14B 107.7(4)
C13B C12B C7B 115.3(4)
C14B C12B C7B 110.3(4)
C13B C12B H12B 107.8
C14B C12B H12B 107.8
C7B C12B H12B 107.8
C12B C13B H13D 109.5
C12B C13B H13E 109.5
H13D C13B H13E 109.5
C12B C13B H13F 109.5
H13D C13B H13F 109.5
H13E C13B H13F 109.5
C12B C14B H14D 109.5
C12B C14B H14E 109.5
H14D C14B H14E 109.5
C12B C14B H14F 109.5
H14D C14B H14F 109.5
H14E C14B H14F 109.5
C10B C15B H15D 109.5
C10B C15B H15E 109.5
H15D C15B H15E 109.5
C10B C15B H15F 109.5
H15D C15B H15F 109.5
H15E C15B H15F 109.5

loop_
_geom_bond_atom_site_label_1
_geom_bond_atom_site_label_2
_geom_bond_distance
Pd C1A 2.008(6)
Pd C1B 2.028(5)
Pd Br2 2.4319(10)
Pd Br1 2.4479(9)
N1A C1A 1.364(6)
N1A C2A 1.373(7)
N1A C3A 1.491(6)
N2A C1A 1.338(6)
N2A N3A 1.382(5)
N2A C6A 1.489(5)
N3A C2A 1.295(6)
N1B C2B 1.361(6)
N1B C1B 1.366(6)
N1B C3B 1.472(5)
N2B C1B 1.342(6)
N2B N3B 1.382(5)
N2B C6B 1.484(5)
N3B C2B 1.298(6)
C2A H2AA 0.9500
C3A C4A 1.453(7)
C3A H3AA 0.9900
C3A H3AB 0.9900
C4A C5A 1.297(7)
C4A H4AA 0.9500
C5A H5AA 0.9500
C5A H5AB 0.9500
C6A C7A 1.524(7)
C6A C11A 1.543(8)
C6A H6AA 1.0000
C7A C8A 1.539(7)
C7A C12A 1.546(8)
C7A H7AA 1.0000
C8A C9A 1.511(8)
C8A H8AA 0.9900
C8A H8AB 0.9900
C9A C10A 1.532(7)
C9A H9AA 0.9900
C9A H9AB 0.9900
C10A C11A 1.509(8)
C10A C15A 1.527(7)
C10A H10A 1.0000
C11A H11A 0.9900
C11A H11B 0.9900
C12A C13A 1.513(8)
C12A C14A 1.530(7)
C12A H12A 1.0000
C13A H13A 0.9800
C13A H13B 0.9800
C13A H13C 0.9800
C14A H14A 0.9800
C14A H14B 0.9800
C14A H14C 0.9800
C15A H15A 0.9800
C15A H15B 0.9800
C15A H15C 0.9800
C2B H2BA 0.9500
C3B C4B 1.493(6)
C3B H3BA 0.9900
C3B H3BB 0.9900
C4B C5B 1.309(7)
C4B H4BA 0.9500
C5B H5BA 0.9500
C5B H5BB 0.9500
C6B C11B 1.536(7)
C6B C7B 1.543(6)
C6B H6BA 1.0000
C7B C8B 1.529(6)
C7B C12B 1.544(7)
C7B H7BA 1.0000
C8B C9B 1.512(7)
C8B H8BA 0.9900
C8B H8BB 0.9900
C9B C10B 1.527(6)
C9B H9BA 0.9900
C9B H9BB 0.9900
C10B C15B 1.526(7)
C10B C11B 1.535(7)
C10B H10B 1.0000
C11B H11C 0.9900
C11B H11D 0.9900
C12B C13B 1.531(7)
C12B C14B 1.543(6)
C12B H12B 1.0000
C13B H13D 0.9800
C13B H13E 0.9800
C13B H13F 0.9800
C14B H14D 0.9800
C14B H14E 0.9800
C14B H14F 0.9800
C15B H15D 0.9800
C15B H15E 0.9800
C15B H15F 0.9800

loop_
_geom_hbond_atom_site_label_D
_geom_hbond_atom_site_label_H
_geom_hbond_atom_site_label_A
_geom_hbond_distance_DH
_geom_hbond_distance_HA
_geom_hbond_distance_DA
_geom_hbond_angle_DHA
_geom_hbond_site_symmetry_A
C3A H3AB Br1 0.99 2.73 3.701(5) 166.2 1_455
C4A H4AA Br2 0.95 2.83 3.551(6) 133.0 1_545
C3B H3BB Br1 0.99 3.01 3.716(5) 129.0 1_565
C3B H3BB Br2 0.99 3.03 3.778(4) 133.2 .
C5B H5BA Br1 0.95 3.09 3.838(7) 137.0 1_565

loop_
_geom_torsion_atom_site_label_1
_geom_torsion_atom_site_label_2
_geom_torsion_atom_site_label_3
_geom_torsion_atom_site_label_4
_geom_torsion
C1A N2A N3A C2A 1.4(6)
C6A N2A N3A C2A -179.5(5)
C1B N2B N3B C2B 0.4(5)
C6B N2B N3B C2B -176.0(4)
N3A N2A C1A N1A -1.4(6)
C6A N2A C1A N1A 179.5(4)
N3A N2A C1A Pd 177.1(4)
C6A N2A C1A Pd -2.0(8)
C2A N1A C1A N2A 0.9(6)
C3A N1A C1A N2A -173.7(4)
C2A N1A C1A Pd -177.8(4)
C3A N1A C1A Pd 7.7(7)
C1B Pd C1A N2A -58(19)
Br2 Pd C1A N2A 98.4(5)
Br1 Pd C1A N2A -86.1(5)
C1B Pd C1A N1A 120(19)
Br2 Pd C1A N1A -83.4(4)
Br1 Pd C1A N1A 92.1(5)
N2A N3A C2A N1A -0.8(6)
C1A N1A C2A N3A -0.1(7)
C3A N1A C2A N3A 174.3(5)
C1A N1A C3A C4A -73.9(7)
C2A N1A C3A C4A 112.5(6)
N1A C3A C4A C5A 149.1(5)
C1A N2A C6A C7A -146.5(5)
N3A N2A C6A C7A 34.5(7)
C1A N2A C6A C11A 86.0(6)
N3A N2A C6A C11A -93.0(5)
N2A C6A C7A C8A -79.0(5)
C11A C6A C7A C8A 47.2(6)
N2A C6A C7A C12A 52.3(6)
C11A C6A C7A C12A 178.5(5)
C6A C7A C8A C9A -49.6(5)
C12A C7A C8A C9A 179.3(5)
C7A C8A C9A C10A 55.4(6)
C8A C9A C10A C11A -57.4(6)
C8A C9A C10A C15A 179.9(5)
C15A C10A C11A C6A -179.5(4)
C9A C10A C11A C6A 56.3(5)
N2A C6A C11A C10A 75.6(5)
C7A C6A C11A C10A -52.7(6)
C6A C7A C12A C13A 52.6(6)
C8A C7A C12A C13A -177.4(4)
C6A C7A C12A C14A 175.8(5)
C8A C7A C12A C14A -54.2(6)
N3B N2B C1B N1B -1.4(5)
C6B N2B C1B N1B 174.8(4)
N3B N2B C1B Pd 175.9(3)
C6B N2B C1B Pd -7.9(7)
C2B N1B C1B N2B 1.8(5)
C3B N1B C1B N2B -174.9(4)
C2B N1B C1B Pd -175.5(4)
C3B N1B C1B Pd 7.8(7)
C1A Pd C1B N2B -93(19)
Br2 Pd C1B N2B 110.7(4)
Br1 Pd C1B N2B -64.8(4)
C1A Pd C1B N1B 84(19)
Br2 Pd C1B N1B -72.6(4)
Br1 Pd C1B N1B 111.9(4)
N2B N3B C2B N1B 0.8(5)
C1B N1B C2B N3B -1.8(6)
C3B N1B C2B N3B 175.1(4)
C2B N1B C3B C4B 113.2(5)
C1B N1B C3B C4B -70.5(6)
N1B C3B C4B C5B 134.7(5)
C1B N2B C6B C11B 126.4(5)
N3B N2B C6B C11B -57.7(5)
C1B N2B C6B C7B -106.8(5)
N3B N2B C6B C7B 69.2(5)
N2B C6B C7B C8B -79.7(5)
C11B C6B C7B C8B 46.9(5)
N2B C6B C7B C12B 54.8(5)
C11B C6B C7B C12B -178.6(4)
C6B C7B C8B C9B -53.9(5)
C12B C7B C8B C9B 172.0(4)
C7B C8B C9B C10B 59.0(5)
C8B C9B C10B C15B -179.6(4)
C8B C9B C10B C11B -55.9(5)
C15B C10B C11B C6B 174.2(4)
C9B C10B C11B C6B 50.3(5)
N2B C6B C11B C10B 81.0(5)
C7B C6B C11B C10B -46.3(5)
C8B C7B C12B C13B 47.8(6)
C6B C7B C12B C13B -85.4(5)
C8B C7B C12B C14B -74.3(5)
C6B C7B C12B C14B 152.4(4)
